data_7219095
loop_
_publ_author_name
'Cheng, Hao'
'Zhao, Bei'
'Yao, Yingming'
'Lu, Chengrong'

_publ_section_title
;
 Carboxylation of terminal alkynes with CO2catalyzed by bis(amidate)
 rare-earth metal amides
;
_journal_issue 3
_journal_name_full 'Green Chem.'
_journal_page_first 1675
_journal_paper_doi 10.1039/C4GC02200A
_journal_volume 17
_journal_year 2015
_chemical_formula_moiety 'C76 H124 N6 O6 Si4 Y2, 3(C4 H8 O)'
_chemical_formula_sum 'C88 H148 N6 O9 Si4 Y2'
_chemical_formula_weight 1724.30
_chemical_name_systematic
; 
 ? 
;
_chemical_properties_physical 'Air-sensitive, Oxygen-sensitive'
_space_group_IT_number 2
_symmetry_cell_setting triclinic
_symmetry_Int_Tables_number 2
_symmetry_space_group_name_Hall '-P 1'
_symmetry_space_group_name_H-M 'P -1'
_atom_sites_solution_hydrogens geom
_atom_sites_solution_primary direct
_atom_sites_solution_secondary difmap
_audit_creation_method SHELXL-97
_audit_update_record
;
2014-07-31 deposited with the CCDC.
2014-12-11 downloaded from the CCDC.
;
_cell_angle_alpha 109.27(7)
_cell_angle_beta 106.002(4)
_cell_angle_gamma 98.57(2)
_cell_formula_units_Z 1
_cell_length_a 13.74(2)
_cell_length_b 14.00(4)
_cell_length_c 15.31(3)
_cell_measurement_reflns_used 24292
_cell_measurement_temperature 223(2)
_cell_measurement_theta_max 27.5
_cell_measurement_theta_min 3.0
_cell_volume 2577(10)
_computing_cell_refinement CrystalClear
_computing_data_collection CrystalClear
_computing_data_reduction CrystalStructure
_computing_publication_material 'CrystalStructure 3.7.0'
_computing_structure_refinement 'SHELXL-97 (Sheldrick, 1997)'
_computing_structure_solution 'SHELXS-97 (Sheldrick, 1990)'
_diffrn_ambient_temperature 223(2)
_diffrn_detector_area_resol_mean 14.63
_diffrn_measured_fraction_theta_full 0.993
_diffrn_measured_fraction_theta_max 0.993
_diffrn_measurement_device_type 'Rigaku Saturn'
_diffrn_measurement_method \w
_diffrn_radiation_monochromator graphite
_diffrn_radiation_source 'fine-focus sealed tube'
_diffrn_radiation_type MoK\a
_diffrn_radiation_wavelength 0.71075
_diffrn_reflns_av_R_equivalents 0.0548
_diffrn_reflns_av_sigmaI/netI 0.0936
_diffrn_reflns_limit_h_max 15
_diffrn_reflns_limit_h_min -16
_diffrn_reflns_limit_k_max 16
_diffrn_reflns_limit_k_min -16
_diffrn_reflns_limit_l_max 17
_diffrn_reflns_limit_l_min -18
_diffrn_reflns_number 21029
_diffrn_reflns_theta_full 25.50
_diffrn_reflns_theta_max 25.50
_diffrn_reflns_theta_min 3.01
_exptl_absorpt_coefficient_mu 1.217
_exptl_absorpt_correction_T_max 0.693
_exptl_absorpt_correction_T_min 0.565
_exptl_absorpt_correction_type multi-scan
_exptl_absorpt_process_details 'Jacobson, R. (1998) Private communication'
_exptl_crystal_colour colorless
_exptl_crystal_density_diffrn 1.111
_exptl_crystal_density_method 'not measured'
_exptl_crystal_description block
_exptl_crystal_F_000 924
_exptl_crystal_size_max 0.60
_exptl_crystal_size_mid 0.60
_exptl_crystal_size_min 0.30
_refine_diff_density_max 0.902
_refine_diff_density_min -0.434
_refine_diff_density_rms 0.094
_refine_ls_extinction_method none
_refine_ls_goodness_of_fit_ref 1.060
_refine_ls_hydrogen_treatment constr
_refine_ls_matrix_type full
_refine_ls_number_parameters 494
_refine_ls_number_reflns 9510
_refine_ls_number_restraints 52
_refine_ls_restrained_S_all 1.061
_refine_ls_R_factor_all 0.1288
_refine_ls_R_factor_gt 0.0897
_refine_ls_shift/su_max 0.001
_refine_ls_shift/su_mean 0.000
_refine_ls_structure_factor_coef Fsqd
_refine_ls_weighting_details 'calc w=1/[\s^2^(Fo^2^)+(0.1381P)^2^+1.2179P] where P=(Fo^2^+2Fc^2^)/3'
_refine_ls_weighting_scheme calc
_refine_ls_wR_factor_gt 0.2305
_refine_ls_wR_factor_ref 0.2559
_reflns_number_gt 6486
_reflns_number_total 9510
_reflns_threshold_expression >2sigma(I)
_cod_data_source_file c4gc02200a2.cif
_cod_data_source_block shelxl
_cod_depositor_comments 'Adding full bibliography for 7219093--7219095.cif.'
_cod_database_code 7219095

loop_
_symmetry_equiv_pos_as_xyz
'x, y, z'
'-x, -y, -z'

loop_
_atom_site_label
_atom_site_type_symbol
_atom_site_fract_x
_atom_site_fract_y
_atom_site_fract_z
_atom_site_U_iso_or_equiv
_atom_site_adp_type
_atom_site_occupancy
_atom_site_symmetry_multiplicity
_atom_site_calc_flag
_atom_site_refinement_flags
_atom_site_disorder_assembly
_atom_site_disorder_group
Y1 Y 0.97686(4) 0.62016(5) 0.60118(4) 0.0399(2) Uani 1 1 d . . .
Si1 Si 1.07081(15) 0.60595(18) 0.81743(14) 0.0609(5) Uani 1 1 d . . .
Si2 Si 0.99551(17) 0.79964(17) 0.83773(15) 0.0662(6) Uani 1 1 d . . .
O1 O 0.8648(3) 0.6818(3) 0.5244(3) 0.0517(11) Uani 1 1 d . . .
O2 O 0.9046(3) 0.4411(3) 0.4673(3) 0.0465(10) Uani 1 1 d . . .
O3 O 1.0891(3) 0.7789(4) 0.6155(4) 0.0597(12) Uani 1 1 d . C .
N1 N 0.6845(4) 0.6172(4) 0.4871(4) 0.0522(13) Uani 1 1 d . . .
N2 N 0.8122(3) 0.4939(4) 0.5623(4) 0.0420(11) Uani 1 1 d . . .
N3 N 1.0180(4) 0.6870(4) 0.7670(4) 0.0496(13) Uani 1 1 d . . .
C1 C 0.7637(5) 0.6497(5) 0.4662(5) 0.0500(15) Uani 1 1 d . . .
C2 C 0.7436(5) 0.6570(5) 0.3683(5) 0.0506(16) Uani 1 1 d . . .
C3 C 0.8058(6) 0.7334(6) 0.3558(6) 0.067(2) Uani 1 1 d . . .
H3 H 0.8628 0.7823 0.4105 0.080 Uiso 1 1 calc R . .
C4 C 0.7873(6) 0.7410(7) 0.2651(6) 0.073(2) Uani 1 1 d . . .
H4 H 0.8313 0.7958 0.2602 0.088 Uiso 1 1 calc R . .
C5 C 0.7061(6) 0.6706(7) 0.1818(6) 0.070(2) Uani 1 1 d . A .
C6 C 0.6457(6) 0.5926(7) 0.1951(6) 0.079(2) Uani 1 1 d . . .
H6 H 0.5907 0.5418 0.1398 0.095 Uiso 1 1 calc R . .
C7 C 0.6618(5) 0.5850(6) 0.2859(5) 0.0632(19) Uani 1 1 d . . .
H7 H 0.6173 0.5311 0.2913 0.076 Uiso 1 1 calc R . .
C8 C 0.6858(8) 0.6752(8) 0.0813(7) 0.100(3) Uani 1 1 d D . .
C9 C 0.667(2) 0.5655(15) 0.0027(16) 0.122(7) Uiso 0.50 1 d PDU A 1
H9A H 0.7337 0.5475 0.0090 0.183 Uiso 0.50 1 calc PR A 1
H9B H 0.6368 0.5654 -0.0625 0.183 Uiso 0.50 1 calc PR A 1
H9C H 0.6198 0.5144 0.0122 0.183 Uiso 0.50 1 calc PR A 1
C10 C 0.7690(17) 0.7566(16) 0.0757(18) 0.106(6) Uiso 0.50 1 d PDU A 1
H10A H 0.7710 0.8263 0.1182 0.159 Uiso 0.50 1 calc PR A 1
H10B H 0.7515 0.7516 0.0082 0.159 Uiso 0.50 1 calc PR A 1
H10C H 0.8371 0.7434 0.0970 0.159 Uiso 0.50 1 calc PR A 1
C11 C 0.5729(14) 0.699(2) 0.0547(18) 0.110(6) Uiso 0.50 1 d PDU A 1
H11A H 0.5186 0.6351 0.0349 0.164 Uiso 0.50 1 calc PR A 1
H11B H 0.5624 0.7227 0.0010 0.164 Uiso 0.50 1 calc PR A 1
H11C H 0.5693 0.7525 0.1122 0.164 Uiso 0.50 1 calc PR A 1
C9A C 0.737(2) 0.5968(18) 0.0233(18) 0.122(7) Uiso 0.50 1 d PDU A 2
H9A1 H 0.8119 0.6177 0.0575 0.183 Uiso 0.50 1 calc PR A 2
H9A2 H 0.7220 0.5967 -0.0425 0.183 Uiso 0.50 1 calc PR A 2
H9A3 H 0.7076 0.5269 0.0184 0.183 Uiso 0.50 1 calc PR A 2
C10A C 0.7370(18) 0.7877(14) 0.0900(18) 0.103(6) Uiso 0.50 1 d PDU A 2
H10D H 0.7039 0.8377 0.1231 0.155 Uiso 0.50 1 calc PR A 2
H10E H 0.7273 0.7870 0.0246 0.155 Uiso 0.50 1 calc PR A 2
H10F H 0.8114 0.8079 0.1279 0.155 Uiso 0.50 1 calc PR A 2
C11A C 0.5746(14) 0.650(2) 0.0136(18) 0.125(7) Uiso 0.50 1 d PDU A 2
H11D H 0.5441 0.5745 -0.0140 0.187 Uiso 0.50 1 calc PR A 2
H11E H 0.5738 0.6734 -0.0394 0.187 Uiso 0.50 1 calc PR A 2
H11F H 0.5341 0.6847 0.0504 0.187 Uiso 0.50 1 calc PR A 2
C12 C 0.7003(5) 0.6121(5) 0.5836(5) 0.0513(16) Uani 1 1 d . . .
H12 H 0.7640 0.6670 0.6329 0.062 Uiso 1 1 calc R . .
C13 C 0.6042(5) 0.6329(6) 0.6126(6) 0.066(2) Uani 1 1 d . . .
H13A H 0.6015 0.7048 0.6210 0.079 Uiso 1 1 calc R . .
H13B H 0.5403 0.5851 0.5587 0.079 Uiso 1 1 calc R . .
C14 C 0.6063(6) 0.6183(7) 0.7068(6) 0.078(2) Uani 1 1 d . . .
H14A H 0.5411 0.6272 0.7187 0.093 Uiso 1 1 calc R . .
H14B H 0.6649 0.6721 0.7625 0.093 Uiso 1 1 calc R . .
C15 C 0.6183(6) 0.5092(7) 0.7007(6) 0.072(2) Uani 1 1 d . . .
H15A H 0.6239 0.5036 0.7639 0.087 Uiso 1 1 calc R . .
H15B H 0.5562 0.4554 0.6496 0.087 Uiso 1 1 calc R . .
C16 C 0.7164(5) 0.4912(6) 0.6760(5) 0.0575(17) Uani 1 1 d . . .
H16A H 0.7789 0.5412 0.7302 0.069 Uiso 1 1 calc R . .
H16B H 0.7215 0.4203 0.6694 0.069 Uiso 1 1 calc R . .
C17 C 0.7131(5) 0.5045(5) 0.5807(5) 0.0470(15) Uani 1 1 d . . .
H17 H 0.6538 0.4494 0.5253 0.056 Uiso 1 1 calc R . .
C18 C 0.8126(4) 0.4266(5) 0.4820(4) 0.0405(13) Uani 1 1 d . . .
C19 C 0.7238(4) 0.3406(5) 0.4057(4) 0.0414(13) Uani 1 1 d . . .
C20 C 0.6922(5) 0.3294(5) 0.3089(5) 0.0520(16) Uani 1 1 d . . .
H20 H 0.7297 0.3772 0.2911 0.062 Uiso 1 1 calc R . .
C21 C 0.6053(5) 0.2489(5) 0.2354(5) 0.0579(18) Uani 1 1 d . . .
H21 H 0.5838 0.2457 0.1703 0.070 Uiso 1 1 calc R . .
C22 C 0.5520(5) 0.1749(5) 0.2586(5) 0.0528(16) Uani 1 1 d . . .
C23 C 0.5845(5) 0.1851(5) 0.3559(5) 0.0550(17) Uani 1 1 d . . .
H23 H 0.5491 0.1355 0.3733 0.066 Uiso 1 1 calc R . .
C24 C 0.6672(5) 0.2659(5) 0.4278(5) 0.0515(16) Uani 1 1 d . . .
H24 H 0.6860 0.2711 0.4934 0.062 Uiso 1 1 calc R . .
C25 C 0.4608(6) 0.0817(6) 0.1779(5) 0.067(2) Uani 1 1 d . . .
C26 C 0.5066(9) -0.0111(8) 0.1483(9) 0.140(5) Uani 1 1 d . . .
H26A H 0.5390 -0.0252 0.2060 0.211 Uiso 1 1 calc R . .
H26B H 0.5591 0.0049 0.1202 0.211 Uiso 1 1 calc R . .
H26C H 0.4512 -0.0723 0.0997 0.211 Uiso 1 1 calc R . .
C27 C 0.3748(8) 0.0564(10) 0.2155(8) 0.141(5) Uani 1 1 d . . .
H27A H 0.3142 0.0059 0.1611 0.212 Uiso 1 1 calc R . .
H27B H 0.3555 0.1200 0.2456 0.212 Uiso 1 1 calc R . .
H27C H 0.3989 0.0271 0.2643 0.212 Uiso 1 1 calc R . .
C28 C 0.4109(8) 0.1088(8) 0.0901(7) 0.112(4) Uani 1 1 d . . .
H28A H 0.3541 0.0494 0.0404 0.167 Uiso 1 1 calc R . .
H28B H 0.4633 0.1253 0.0621 0.167 Uiso 1 1 calc R . .
H28C H 0.3834 0.1689 0.1118 0.167 Uiso 1 1 calc R . .
C29 C 1.0617(6) 0.4828(6) 0.7120(6) 0.072(2) Uani 1 1 d . . .
H29A H 0.9891 0.4514 0.6686 0.107 Uiso 1 1 calc R . .
H29B H 1.0874 0.4334 0.7382 0.107 Uiso 1 1 calc R . .
H29C H 1.1038 0.5004 0.6753 0.107 Uiso 1 1 calc R . .
C30 C 1.0008(8) 0.5583(8) 0.8907(7) 0.096(3) Uani 1 1 d . . .
H30A H 1.0130 0.6157 0.9526 0.145 Uiso 1 1 calc R . .
H30B H 1.0272 0.5022 0.9041 0.145 Uiso 1 1 calc R . .
H30C H 0.9261 0.5325 0.8533 0.145 Uiso 1 1 calc R . .
C31 C 1.2146(6) 0.6651(9) 0.8989(7) 0.098(3) Uani 1 1 d . . .
H31A H 1.2494 0.7071 0.8715 0.147 Uiso 1 1 calc R . .
H31B H 1.2479 0.6093 0.9019 0.147 Uiso 1 1 calc R . .
H31C H 1.2197 0.7091 0.9648 0.147 Uiso 1 1 calc R . .
C32 C 0.9035(8) 0.7785(8) 0.9043(8) 0.107(3) Uani 1 1 d . . .
H32A H 0.8467 0.7159 0.8618 0.160 Uiso 1 1 calc R . .
H32B H 0.8750 0.8386 0.9218 0.160 Uiso 1 1 calc R . .
H32C H 0.9413 0.7701 0.9638 0.160 Uiso 1 1 calc R . .
C33 C 1.1196(8) 0.8986(8) 0.9377(7) 0.107(3) Uani 1 1 d . . .
H33A H 1.1494 0.8691 0.9847 0.161 Uiso 1 1 calc R . .
H33B H 1.1024 0.9622 0.9715 0.161 Uiso 1 1 calc R . .
H33C H 1.1701 0.9150 0.9078 0.161 Uiso 1 1 calc R . .
C34 C 0.9350(7) 0.8705(6) 0.7634(7) 0.087(3) Uani 1 1 d . . .
H34A H 0.9783 0.9419 0.7895 0.131 Uiso 1 1 calc R . .
H34B H 0.8655 0.8715 0.7664 0.131 Uiso 1 1 calc R . .
H34C H 0.9294 0.8352 0.6953 0.131 Uiso 1 1 calc R . .
C35 C 1.1695(6) 0.8645(6) 0.6986(6) 0.072(2) Uani 1 1 d . . .
H35A H 1.2350 0.8446 0.7182 0.086 Uiso 1 1 calc R B 1
H35B H 1.1464 0.8880 0.7554 0.086 Uiso 1 1 calc R B 1
C36 C 1.183(2) 0.952(2) 0.655(2) 0.126(10) Uiso 0.50 1 d P C 1
H36A H 1.2442 0.9547 0.6342 0.151 Uiso 0.50 1 calc PR C 1
H36B H 1.1895 1.0214 0.7033 0.151 Uiso 0.50 1 calc PR C 1
C37 C 1.076(2) 0.913(2) 0.5627(18) 0.095(7) Uiso 0.50 1 d P C 1
H37A H 1.0151 0.9234 0.5822 0.113 Uiso 0.50 1 calc PR C 1
H37B H 1.0805 0.9445 0.5149 0.113 Uiso 0.50 1 calc PR C 1
C36A C 1.1466(17) 0.9628(16) 0.6731(15) 0.081(5) Uiso 0.50 1 d P C 2
H36C H 1.0892 0.9847 0.6935 0.098 Uiso 0.50 1 calc PR C 2
H36D H 1.2093 1.0223 0.7052 0.098 Uiso 0.50 1 calc PR C 2
C37A C 1.118(3) 0.923(3) 0.566(3) 0.137(13) Uiso 0.50 1 d P C 2
H37C H 1.1782 0.9427 0.5482 0.164 Uiso 0.50 1 calc PR C 2
H37D H 1.0616 0.9510 0.5378 0.164 Uiso 0.50 1 calc PR C 2
C38 C 1.0791(7) 0.8019(8) 0.5278(7) 0.091(3) Uani 1 1 d . . .
H38A H 1.0144 0.7569 0.4733 0.109 Uiso 1 1 calc R C 1
H38B H 1.1393 0.7932 0.5064 0.109 Uiso 1 1 calc R C 1
O4 O 0.597(2) 0.903(3) 0.350(2) 0.215(5) Uiso 0.50 1 d PDU D 1
C39 C 0.632(4) 0.956(3) 0.455(2) 0.212(6) Uiso 0.50 1 d PDU D 1
H39A H 0.6062 1.0185 0.4723 0.255 Uiso 0.50 1 calc PR D 1
H39B H 0.7091 0.9778 0.4818 0.255 Uiso 0.50 1 calc PR D 1
C40 C 0.590(3) 0.880(3) 0.498(4) 0.211(6) Uiso 0.50 1 d PDU D 1
H40A H 0.6446 0.8490 0.5244 0.253 Uiso 0.50 1 calc PR D 1
H40B H 0.5645 0.9159 0.5500 0.253 Uiso 0.50 1 calc PR D 1
C41 C 0.500(4) 0.796(4) 0.409(3) 0.211(6) Uiso 0.50 1 d PDU D 1
H41A H 0.4328 0.8116 0.4071 0.254 Uiso 0.50 1 calc PR D 1
H41B H 0.4976 0.7265 0.4108 0.254 Uiso 0.50 1 calc PR D 1
C42 C 0.529(4) 0.803(3) 0.319(3) 0.213(5) Uiso 0.50 1 d PDU D 1
H42A H 0.5632 0.7482 0.2949 0.256 Uiso 0.50 1 calc PR D 1
H42B H 0.4652 0.7932 0.2645 0.256 Uiso 0.50 1 calc PR D 1
O4A O 0.553(2) 0.934(3) 0.374(2) 0.214(5) Uiso 0.50 1 d PDU E 2
C39A C 0.651(3) 0.923(4) 0.426(3) 0.213(6) Uiso 0.50 1 d PDU E 2
H39C H 0.7020 0.9922 0.4613 0.256 Uiso 0.50 1 calc PR E 2
H39D H 0.6771 0.8774 0.3801 0.256 Uiso 0.50 1 calc PR E 2
C40A C 0.634(3) 0.876(4) 0.500(4) 0.211(6) Uiso 0.50 1 d PDU E 2
H40C H 0.6896 0.8451 0.5230 0.253 Uiso 0.50 1 calc PR E 2
H40D H 0.6226 0.9263 0.5564 0.253 Uiso 0.50 1 calc PR E 2
C41A C 0.532(4) 0.795(4) 0.425(3) 0.210(6) Uiso 0.50 1 d PDU E 2
H41C H 0.4756 0.7972 0.4518 0.253 Uiso 0.50 1 calc PR E 2
H41D H 0.5429 0.7242 0.4072 0.253 Uiso 0.50 1 calc PR E 2
C42A C 0.505(4) 0.824(3) 0.332(3) 0.213(5) Uiso 0.50 1 d PDU E 2
H42C H 0.5360 0.7871 0.2846 0.256 Uiso 0.50 1 calc PR E 2
H42D H 0.4294 0.8081 0.2996 0.256 Uiso 0.50 1 calc PR E 2
O5 O 0.094(2) 0.792(2) 0.2992(19) 0.206(6) Uiso 0.50 1 d PDU . .
C43 C 0.104(3) 0.887(3) 0.291(3) 0.200(7) Uiso 0.50 1 d PDU . .
H43A H 0.1634 0.9423 0.3443 0.240 Uiso 0.50 1 calc PR . .
H43B H 0.0395 0.9102 0.2832 0.240 Uiso 0.50 1 calc PR . .
C44 C 0.125(3) 0.847(3) 0.197(3) 0.193(7) Uiso 0.50 1 d PDU . .
H44A H 0.1728 0.9015 0.1909 0.231 Uiso 0.50 1 calc PR . .
H44B H 0.0594 0.8203 0.1398 0.231 Uiso 0.50 1 calc PR . .
C45 C 0.174(3) 0.760(3) 0.205(2) 0.193(7) Uiso 0.50 1 d PDU . .
H45A H 0.2381 0.7645 0.1885 0.231 Uiso 0.50 1 calc PR . .
H45B H 0.1248 0.6906 0.1645 0.231 Uiso 0.50 1 calc PR . .
C46 C 0.195(2) 0.791(3) 0.315(2) 0.194(7) Uiso 0.50 1 d PDU . .
H46A H 0.2147 0.7375 0.3395 0.233 Uiso 0.50 1 calc PR . .
H46B H 0.2454 0.8600 0.3568 0.233 Uiso 0.50 1 calc PR . .

loop_
_atom_site_aniso_label
_atom_site_aniso_U_11
_atom_site_aniso_U_22
_atom_site_aniso_U_33
_atom_site_aniso_U_23
_atom_site_aniso_U_13
_atom_site_aniso_U_12
Y1 0.0361(3) 0.0410(4) 0.0364(3) 0.0080(2) 0.0126(2) 0.0089(2)
Si1 0.0597(11) 0.0781(15) 0.0451(11) 0.0256(10) 0.0168(9) 0.0179(10)
Si2 0.0686(13) 0.0584(13) 0.0499(12) -0.0014(10) 0.0210(10) 0.0071(10)
O1 0.041(2) 0.057(3) 0.050(3) 0.018(2) 0.0101(19) 0.0145(19)
O2 0.043(2) 0.042(2) 0.050(2) 0.011(2) 0.0215(19) 0.0062(18)
O3 0.052(3) 0.054(3) 0.069(3) 0.027(3) 0.017(2) 0.005(2)
N1 0.041(3) 0.062(4) 0.054(3) 0.021(3) 0.016(2) 0.020(2)
N2 0.038(2) 0.041(3) 0.044(3) 0.011(2) 0.016(2) 0.010(2)
N3 0.049(3) 0.054(3) 0.038(3) 0.010(3) 0.016(2) 0.010(2)
C1 0.044(3) 0.050(4) 0.053(4) 0.017(3) 0.014(3) 0.019(3)
C2 0.045(3) 0.057(4) 0.050(4) 0.024(3) 0.010(3) 0.020(3)
C3 0.071(5) 0.057(5) 0.065(5) 0.029(4) 0.010(4) 0.009(4)
C4 0.080(5) 0.072(5) 0.068(5) 0.037(5) 0.017(4) 0.015(4)
C5 0.080(5) 0.078(6) 0.057(5) 0.034(4) 0.024(4) 0.020(4)
C6 0.078(5) 0.083(6) 0.052(5) 0.021(4) 0.001(4) 0.006(4)
C7 0.058(4) 0.071(5) 0.059(5) 0.027(4) 0.018(3) 0.013(4)
C8 0.119(8) 0.108(8) 0.071(6) 0.044(6) 0.023(5) 0.023(6)
C12 0.041(3) 0.058(4) 0.046(4) 0.006(3) 0.019(3) 0.014(3)
C13 0.046(4) 0.072(5) 0.077(5) 0.014(4) 0.030(4) 0.023(3)
C14 0.056(4) 0.102(7) 0.077(6) 0.020(5) 0.039(4) 0.031(4)
C15 0.068(5) 0.094(6) 0.065(5) 0.025(5) 0.045(4) 0.019(4)
C16 0.058(4) 0.063(5) 0.060(4) 0.024(4) 0.031(3) 0.019(3)
C17 0.043(3) 0.046(4) 0.049(4) 0.008(3) 0.025(3) 0.010(3)
C18 0.038(3) 0.040(3) 0.041(3) 0.013(3) 0.015(3) 0.009(2)
C19 0.033(3) 0.042(3) 0.043(3) 0.007(3) 0.014(2) 0.012(2)
C20 0.052(4) 0.048(4) 0.046(4) 0.012(3) 0.015(3) 0.004(3)
C21 0.054(4) 0.059(4) 0.045(4) 0.013(3) 0.009(3) 0.001(3)
C22 0.044(3) 0.053(4) 0.046(4) 0.008(3) 0.010(3) 0.006(3)
C23 0.050(4) 0.050(4) 0.053(4) 0.013(3) 0.018(3) -0.003(3)
C24 0.045(3) 0.054(4) 0.046(4) 0.015(3) 0.013(3) 0.006(3)
C25 0.061(4) 0.051(4) 0.051(4) -0.001(3) 0.003(3) -0.013(3)
C26 0.121(9) 0.075(7) 0.133(10) -0.029(7) -0.005(7) 0.018(6)
C27 0.096(7) 0.147(10) 0.091(7) -0.016(7) 0.025(6) -0.063(7)
C28 0.092(7) 0.098(8) 0.081(7) 0.021(6) -0.023(5) -0.021(5)
C29 0.077(5) 0.078(6) 0.069(5) 0.036(5) 0.025(4) 0.031(4)
C30 0.111(7) 0.128(9) 0.080(6) 0.061(6) 0.047(5) 0.038(6)
C31 0.073(5) 0.138(9) 0.067(6) 0.041(6) 0.003(4) 0.017(5)
C32 0.122(8) 0.094(7) 0.099(7) 0.009(6) 0.066(7) 0.026(6)
C33 0.107(7) 0.085(7) 0.071(6) -0.010(5) 0.007(5) -0.004(6)
C34 0.088(6) 0.056(5) 0.096(7) 0.002(5) 0.028(5) 0.027(4)
C35 0.063(4) 0.053(5) 0.082(6) 0.011(4) 0.023(4) 0.005(4)
C38 0.074(5) 0.100(7) 0.108(7) 0.065(6) 0.025(5) 0.008(5)

loop_
_atom_type_symbol
_atom_type_description
_atom_type_scat_dispersion_real
_atom_type_scat_dispersion_imag
_atom_type_scat_source
C C 0.0033 0.0016 'International Tables Vol C Tables 4.2.6.8 and 6.1.1.4'
N N 0.0061 0.0033 'International Tables Vol C Tables 4.2.6.8 and 6.1.1.4'
H H 0.0000 0.0000 'International Tables Vol C Tables 4.2.6.8 and 6.1.1.4'
O O 0.0106 0.0060 'International Tables Vol C Tables 4.2.6.8 and 6.1.1.4'
Si Si 0.0817 0.0704 'International Tables Vol C Tables 4.2.6.8 and 6.1.1.4'
Y Y -2.7962 3.5667 'International Tables Vol C Tables 4.2.6.8 and 6.1.1.4'

loop_
_geom_angle_atom_site_label_1
_geom_angle_atom_site_label_2
_geom_angle_atom_site_label_3
_geom_angle
_geom_angle_site_symmetry_1
_geom_angle_site_symmetry_3
O1 Y1 N3 114.4(2) . .
O1 Y1 O2 119.0(2) . 2_766
N3 Y1 O2 120.49(18) . 2_766
O1 Y1 O3 79.0(2) . .
N3 Y1 O3 89.3(2) . .
O2 Y1 O3 77.3(2) 2_766 .
O1 Y1 N2 78.5(2) . .
N3 Y1 N2 96.64(18) . .
O2 Y1 N2 117.4(2) 2_766 .
O3 Y1 N2 157.18(17) . .
O1 Y1 O2 92.8(2) . .
N3 Y1 O2 135.31(19) . .
O2 Y1 O2 65.76(18) 2_766 .
O3 Y1 O2 132.1(2) . .
N2 Y1 O2 53.02(17) . .
O1 Y1 C18 81.6(3) . .
N3 Y1 C18 119.22(18) . .
O2 Y1 C18 93.1(2) 2_766 .
O3 Y1 C18 150.35(19) . .
N2 Y1 C18 25.98(15) . .
O2 Y1 C18 27.48(15) . .
O1 Y1 Si1 140.93(13) . .
N3 Y1 Si1 29.05(18) . .
O2 Y1 Si1 99.39(16) 2_766 .
O3 Y1 Si1 104.60(15) . .
N2 Y1 Si1 90.68(15) . .
O2 Y1 Si1 110.5(2) . .
C18 Y1 Si1 104.62(18) . .
O1 Y1 Y1 107.8(2) . 2_766
N3 Y1 Y1 136.90(16) . 2_766
O2 Y1 Y1 34.44(10) 2_766 2_766
O3 Y1 Y1 106.9(2) . 2_766
N2 Y1 Y1 83.62(19) . 2_766
O2 Y1 Y1 31.32(12) . 2_766
C18 Y1 Y1 58.70(18) . 2_766
Si1 Y1 Y1 108.06(16) . 2_766
N3 Si1 C30 115.9(4) . .
N3 Si1 C29 107.5(4) . .
C30 Si1 C29 104.7(5) . .
N3 Si1 C31 113.3(4) . .
C30 Si1 C31 107.1(4) . .
C29 Si1 C31 107.7(4) . .
N3 Si1 Y1 39.99(18) . .
C30 Si1 Y1 130.2(3) . .
C29 Si1 Y1 67.7(3) . .
C31 Si1 Y1 122.3(3) . .
N3 Si2 C34 112.5(4) . .
N3 Si2 C32 114.7(4) . .
C34 Si2 C32 104.3(5) . .
N3 Si2 C33 113.5(4) . .
C34 Si2 C33 105.7(5) . .
C32 Si2 C33 105.1(5) . .
C1 O1 Y1 138.0(4) . .
C18 O2 Y1 151.7(4) . 2_766
C18 O2 Y1 93.4(3) . .
Y1 O2 Y1 114.24(18) 2_766 .
C35 O3 C38 107.9(6) . .
C35 O3 Y1 132.8(5) . .
C38 O3 Y1 119.3(4) . .
C1 N1 C12 119.8(5) . .
C18 N2 C17 121.8(5) . .
C18 N2 Y1 97.3(3) . .
C17 N2 Y1 133.3(4) . .
Si1 N3 Si2 121.8(3) . .
Si1 N3 Y1 111.0(3) . .
Si2 N3 Y1 127.2(3) . .
N1 C1 O1 127.0(6) . .
N1 C1 C2 117.9(6) . .
O1 C1 C2 115.1(5) . .
C3 C2 C7 117.4(7) . .
C3 C2 C1 121.6(6) . .
C7 C2 C1 121.0(6) . .
C2 C3 C4 122.0(7) . .
C2 C3 H3 119.0 . .
C4 C3 H3 119.0 . .
C5 C4 C3 121.8(8) . .
C5 C4 H4 119.1 . .
C3 C4 H4 119.1 . .
C6 C5 C4 115.5(7) . .
C6 C5 C8 121.4(8) . .
C4 C5 C8 123.0(8) . .
C5 C6 C7 123.4(7) . .
C5 C6 H6 118.3 . .
C7 C6 H6 118.3 . .
C2 C7 C6 119.8(7) . .
C2 C7 H7 120.1 . .
C6 C7 H7 120.1 . .
C11A C8 C5 119.3(13) . .
C11A C8 C10 117.9(16) . .
C5 C8 C10 115.1(12) . .
C11A C8 C9 75.6(14) . .
C5 C8 C9 110.2(12) . .
C10 C8 C9 111.2(15) . .
C11A C8 C9A 105.5(16) . .
C5 C8 C9A 108.3(12) . .
C10 C8 C9A 83.0(14) . .
C9 C8 C9A 34.0(11) . .
C11A C8 C10A 103.9(15) . .
C5 C8 C10A 111.3(11) . .
C10 C8 C10A 25.7(12) . .
C9 C8 C10A 131.5(15) . .
C9A C8 C10A 107.9(15) . .
C11A C8 C11 28.5(13) . .
C5 C8 C11 104.2(11) . .
C10 C8 C11 111.6(15) . .
C9 C8 C11 103.7(15) . .
C9A C8 C11 133.8(15) . .
C10A C8 C11 89.2(13) . .
C8 C9 H9A 109.5 . .
C8 C9 H9B 109.5 . .
C8 C9 H9C 109.5 . .
C8 C10 H10A 109.5 . .
C8 C10 H10B 109.5 . .
C8 C10 H10C 109.5 . .
C8 C11 H11A 109.5 . .
C8 C11 H11B 109.5 . .
C8 C11 H11C 109.5 . .
C8 C9A H9A1 109.5 . .
C8 C9A H9A2 109.5 . .
H9A1 C9A H9A2 109.5 . .
C8 C9A H9A3 109.5 . .
H9A1 C9A H9A3 109.5 . .
H9A2 C9A H9A3 109.5 . .
C8 C10A H10D 109.5 . .
C8 C10A H10E 109.5 . .
H10D C10A H10E 109.5 . .
C8 C10A H10F 109.5 . .
H10D C10A H10F 109.5 . .
H10E C10A H10F 109.5 . .
C8 C11A H11D 109.5 . .
C8 C11A H11E 109.5 . .
H11D C11A H11E 109.5 . .
C8 C11A H11F 109.5 . .
H11D C11A H11F 109.5 . .
H11E C11A H11F 109.5 . .
N1 C12 C17 110.9(5) . .
N1 C12 C13 108.3(5) . .
C17 C12 C13 110.0(5) . .
N1 C12 H12 109.2 . .
C17 C12 H12 109.2 . .
C13 C12 H12 109.2 . .
C14 C13 C12 113.1(6) . .
C14 C13 H13A 109.0 . .
C12 C13 H13A 109.0 . .
C14 C13 H13B 109.0 . .
C12 C13 H13B 109.0 . .
H13A C13 H13B 107.8 . .
C13 C14 C15 111.4(7) . .
C13 C14 H14A 109.3 . .
C15 C14 H14A 109.3 . .
C13 C14 H14B 109.3 . .
C15 C14 H14B 109.3 . .
H14A C14 H14B 108.0 . .
C16 C15 C14 110.2(6) . .
C16 C15 H15A 109.6 . .
C14 C15 H15A 109.6 . .
C16 C15 H15B 109.6 . .
C14 C15 H15B 109.6 . .
H15A C15 H15B 108.1 . .
C17 C16 C15 111.3(6) . .
C17 C16 H16A 109.4 . .
C15 C16 H16A 109.4 . .
C17 C16 H16B 109.4 . .
C15 C16 H16B 109.4 . .
H16A C16 H16B 108.0 . .
N2 C17 C16 110.0(5) . .
N2 C17 C12 107.3(5) . .
C16 C17 C12 112.5(5) . .
N2 C17 H17 109.0 . .
C16 C17 H17 109.0 . .
C12 C17 H17 109.0 . .
N2 C18 O2 114.5(5) . .
N2 C18 C19 127.0(5) . .
O2 C18 C19 118.5(5) . .
N2 C18 Y1 56.7(3) . .
O2 C18 Y1 59.1(3) . .
C19 C18 Y1 166.8(4) . .
C20 C19 C24 116.6(6) . .
C20 C19 C18 121.7(6) . .
C24 C19 C18 121.7(6) . .
C19 C20 C21 122.3(6) . .
C19 C20 H20 118.8 . .
C21 C20 H20 118.8 . .
C22 C21 C20 120.0(7) . .
C22 C21 H21 120.0 . .
C20 C21 H21 120.0 . .
C21 C22 C23 117.8(6) . .
C21 C22 C25 121.0(6) . .
C23 C22 C25 121.1(6) . .
C24 C23 C22 121.7(6) . .
C24 C23 H23 119.1 . .
C22 C23 H23 119.1 . .
C23 C24 C19 121.5(6) . .
C23 C24 H24 119.3 . .
C19 C24 H24 119.3 . .
C27 C25 C26 110.5(9) . .
C27 C25 C28 105.9(9) . .
C26 C25 C28 111.7(9) . .
C27 C25 C22 111.2(7) . .
C26 C25 C22 106.8(7) . .
C28 C25 C22 110.8(7) . .
C25 C26 H26A 109.5 . .
C25 C26 H26B 109.5 . .
H26A C26 H26B 109.5 . .
C25 C26 H26C 109.5 . .
H26A C26 H26C 109.5 . .
H26B C26 H26C 109.5 . .
C25 C27 H27A 109.5 . .
C25 C27 H27B 109.5 . .
H27A C27 H27B 109.5 . .
C25 C27 H27C 109.5 . .
H27A C27 H27C 109.5 . .
H27B C27 H27C 109.5 . .
C25 C28 H28A 109.5 . .
C25 C28 H28B 109.5 . .
H28A C28 H28B 109.5 . .
C25 C28 H28C 109.5 . .
H28A C28 H28C 109.5 . .
H28B C28 H28C 109.5 . .
Si1 C29 H29A 109.5 . .
Si1 C29 H29B 109.5 . .
H29A C29 H29B 109.5 . .
Si1 C29 H29C 109.5 . .
H29A C29 H29C 109.5 . .
H29B C29 H29C 109.5 . .
Si1 C30 H30A 109.5 . .
Si1 C30 H30B 109.5 . .
H30A C30 H30B 109.5 . .
Si1 C30 H30C 109.5 . .
H30A C30 H30C 109.5 . .
H30B C30 H30C 109.5 . .
Si1 C31 H31A 109.5 . .
Si1 C31 H31B 109.5 . .
H31A C31 H31B 109.5 . .
Si1 C31 H31C 109.5 . .
H31A C31 H31C 109.5 . .
H31B C31 H31C 109.5 . .
Si2 C32 H32A 109.5 . .
Si2 C32 H32B 109.5 . .
H32A C32 H32B 109.5 . .
Si2 C32 H32C 109.5 . .
H32A C32 H32C 109.5 . .
H32B C32 H32C 109.5 . .
Si2 C33 H33A 109.5 . .
Si2 C33 H33B 109.5 . .
H33A C33 H33B 109.5 . .
Si2 C33 H33C 109.5 . .
H33A C33 H33C 109.5 . .
H33B C33 H33C 109.5 . .
Si2 C34 H34A 109.5 . .
Si2 C34 H34B 109.5 . .
H34A C34 H34B 109.5 . .
Si2 C34 H34C 109.5 . .
H34A C34 H34C 109.5 . .
H34B C34 H34C 109.5 . .
O3 C35 C36 102.0(12) . .
O3 C35 C36A 101.0(9) . .
C36 C35 C36A 23.4(12) . .
O3 C35 H35A 111.4 . .
C36 C35 H35A 111.4 . .
C36A C35 H35A 131.1 . .
O3 C35 H35B 111.4 . .
C36 C35 H35B 111.4 . .
C36A C35 H35B 90.6 . .
H35A C35 H35B 109.2 . .
C35 C36 C37 102.3(18) . .
C35 C36 H36A 111.3 . .
C37 C36 H36A 111.3 . .
C35 C36 H36B 111.3 . .
C37 C36 H36B 111.3 . .
H36A C36 H36B 109.2 . .
C38 C37 C36 94.6(18) . .
C38 C37 H37A 112.8 . .
C36 C37 H37A 112.8 . .
C38 C37 H37B 112.8 . .
C36 C37 H37B 112.8 . .
H37A C37 H37B 110.3 . .
C37A C36A C35 103.2(18) . .
C37A C36A H36C 111.1 . .
C35 C36A H36C 111.1 . .
C37A C36A H36D 111.1 . .
C35 C36A H36D 111.1 . .
H36C C36A H36D 109.1 . .
C36A C37A C38 107(2) . .
C36A C37A H37C 110.3 . .
C38 C37A H37C 110.3 . .
C36A C37A H37D 110.3 . .
C38 C37A H37D 110.3 . .
H37C C37A H37D 108.6 . .
O3 C38 C37 102.4(12) . .
O3 C38 C37A 105.3(15) . .
C37 C38 C37A 20.7(17) . .
O3 C38 H38A 111.3 . .
C37 C38 H38A 111.3 . .
C37A C38 H38A 126.4 . .
O3 C38 H38B 111.3 . .
C37 C38 H38B 111.3 . .
C37A C38 H38B 91.6 . .
H38A C38 H38B 109.2 . .
C42 O4 C39 112(3) . .
O4 C39 C40 108(3) . .
O4 C39 H39A 110.1 . .
C40 C39 H39A 110.1 . .
O4 C39 H39B 110.1 . .
C40 C39 H39B 110.1 . .
H39A C39 H39B 108.4 . .
C41 C40 C39 104(4) . .
C41 C40 H40A 111.0 . .
C39 C40 H40A 111.0 . .
C41 C40 H40B 111.0 . .
C39 C40 H40B 111.0 . .
H40A C40 H40B 109.0 . .
C40 C41 C42 103(4) . .
C40 C41 H41A 111.1 . .
C42 C41 H41A 111.1 . .
C40 C41 H41B 111.1 . .
C42 C41 H41B 111.1 . .
H41A C41 H41B 109.0 . .
O4 C42 C41 107(4) . .
O4 C42 H42A 110.3 . .
C41 C42 H42A 110.3 . .
O4 C42 H42B 110.3 . .
C41 C42 H42B 110.3 . .
H42A C42 H42B 108.5 . .
C39A O4A C42A 93(4) . .
O4A C39A C40A 108(3) . .
O4A C39A H39C 110.1 . .
C40A C39A H39C 110.1 . .
O4A C39A H39D 110.1 . .
C40A C39A H39D 110.1 . .
H39C C39A H39D 108.4 . .
C41A C40A C39A 93(4) . .
C41A C40A H40C 113.1 . .
C39A C40A H40C 113.1 . .
C41A C40A H40D 113.1 . .
C39A C40A H40D 113.1 . .
H40C C40A H40D 110.5 . .
C40A C41A C42A 106(4) . .
C40A C41A H41C 110.5 . .
C42A C41A H41C 110.5 . .
C40A C41A H41D 110.5 . .
C42A C41A H41D 110.5 . .
H41C C41A H41D 108.7 . .
O4A C42A C41A 102(4) . .
O4A C42A H42C 111.3 . .
C41A C42A H42C 111.3 . .
O4A C42A H42D 111.3 . .
C41A C42A H42D 111.3 . .
H42C C42A H42D 109.2 . .
C46 O5 C43 96(3) . .
O5 C43 C44 93(3) . .
O5 C43 C46 41.5(15) . .
C44 C43 C46 78(2) . .
O5 C43 H43A 113.1 . .
C44 C43 H43A 113.1 . .
C46 C43 H43A 83.9 . .
O5 C43 H43B 113.1 . .
C44 C43 H43B 113.1 . .
C46 C43 H43B 154.3 . .
H43A C43 H43B 110.5 . .
C43 C44 C45 104(3) . .
C43 C44 H44A 111.0 . .
C45 C44 H44A 111.0 . .
C43 C44 H44B 111.0 . .
C45 C44 H44B 111.0 . .
H44A C44 H44B 109.0 . .
C44 C45 C46 96(3) . .
C44 C45 H45A 112.6 . .
C46 C45 H45A 112.6 . .
C44 C45 H45B 112.6 . .
C46 C45 H45B 112.6 . .
H45A C45 H45B 110.1 . .
O5 C46 C45 89(2) . .
O5 C46 C43 42.1(15) . .
C45 C46 C43 81(2) . .
O5 C46 H46A 113.8 . .
C45 C46 H46A 113.8 . .
C43 C46 H46A 153.7 . .
O5 C46 H46B 113.8 . .
C45 C46 H46B 113.8 . .
C43 C46 H46B 79.4 . .
H46A C46 H46B 111.1 . .

loop_
_geom_bond_atom_site_label_1
_geom_bond_atom_site_label_2
_geom_bond_distance
_geom_bond_site_symmetry_2
Y1 O1 2.137(5) .
Y1 N3 2.263(7) .
Y1 O2 2.292(5) 2_766
Y1 O3 2.416(7) .
Y1 N2 2.443(6) .
Y1 O2 2.494(7) .
Y1 C18 2.900(8) .
Y1 Si1 3.289(7) .
Y1 Y1 4.021(8) 2_766
Si1 N3 1.710(7) .
Si1 C30 1.877(8) .
Si1 C29 1.892(9) .
Si1 C31 1.901(9) .
Si2 N3 1.720(7) .
Si2 C34 1.856(10) .
Si2 C32 1.876(9) .
Si2 C33 1.904(9) .
O1 C1 1.339(7) .
O2 C18 1.340(7) .
O2 Y1 2.292(5) 2_766
O3 C35 1.448(9) .
O3 C38 1.457(10) .
N1 C1 1.280(8) .
N1 C12 1.459(9) .
N2 C18 1.281(7) .
N2 C17 1.483(7) .
C1 C2 1.487(9) .
C2 C3 1.365(10) .
C2 C7 1.383(9) .
C3 C4 1.384(10) .
C3 H3 0.9400 .
C4 C5 1.379(11) .
C4 H4 0.9400 .
C5 C6 1.376(11) .
C5 C8 1.511(11) .
C6 C7 1.388(10) .
C6 H6 0.9400 .
C7 H7 0.9400 .
C8 C11A 1.502(16) .
C8 C10 1.530(16) .
C8 C9 1.539(17) .
C8 C9A 1.552(16) .
C8 C10A 1.572(16) .
C8 C11 1.604(16) .
C9 H9A 0.9700 .
C9 H9B 0.9700 .
C9 H9C 0.9700 .
C10 H10A 0.9700 .
C10 H10B 0.9700 .
C10 H10C 0.9700 .
C11 H11A 0.9700 .
C11 H11B 0.9700 .
C11 H11C 0.9700 .
C9A H9A1 0.9700 .
C9A H9A2 0.9700 .
C9A H9A3 0.9700 .
C10A H10D 0.9700 .
C10A H10E 0.9700 .
C10A H10F 0.9700 .
C11A H11D 0.9700 .
C11A H11E 0.9700 .
C11A H11F 0.9700 .
C12 C17 1.531(10) .
C12 C13 1.541(8) .
C12 H12 0.9900 .
C13 C14 1.515(11) .
C13 H13A 0.9800 .
C13 H13B 0.9800 .
C14 C15 1.535(13) .
C14 H14A 0.9800 .
C14 H14B 0.9800 .
C15 C16 1.530(9) .
C15 H15A 0.9800 .
C15 H15B 0.9800 .
C16 C17 1.519(9) .
C16 H16A 0.9800 .
C16 H16B 0.9800 .
C17 H17 0.9900 .
C18 C19 1.467(8) .
C19 C20 1.370(9) .
C19 C24 1.396(9) .
C20 C21 1.408(9) .
C20 H20 0.9400 .
C21 C22 1.378(10) .
C21 H21 0.9400 .
C22 C23 1.382(9) .
C22 C25 1.548(9) .
C23 C24 1.374(9) .
C23 H23 0.9400 .
C24 H24 0.9400 .
C25 C27 1.496(12) .
C25 C26 1.517(13) .
C25 C28 1.526(12) .
C26 H26A 0.9700 .
C26 H26B 0.9700 .
C26 H26C 0.9700 .
C27 H27A 0.9700 .
C27 H27B 0.9700 .
C27 H27C 0.9700 .
C28 H28A 0.9700 .
C28 H28B 0.9700 .
C28 H28C 0.9700 .
C29 H29A 0.9700 .
C29 H29B 0.9700 .
C29 H29C 0.9700 .
C30 H30A 0.9700 .
C30 H30B 0.9700 .
C30 H30C 0.9700 .
C31 H31A 0.9700 .
C31 H31B 0.9700 .
C31 H31C 0.9700 .
C32 H32A 0.9700 .
C32 H32B 0.9700 .
C32 H32C 0.9700 .
C33 H33A 0.9700 .
C33 H33B 0.9700 .
C33 H33C 0.9700 .
C34 H34A 0.9700 .
C34 H34B 0.9700 .
C34 H34C 0.9700 .
C35 C36 1.59(3) .
C35 C36A 1.60(2) .
C35 H35A 0.9800 .
C35 H35B 0.9800 .
C36 C37 1.60(4) .
C36 H36A 0.9800 .
C36 H36B 0.9800 .
C37 C38 1.48(3) .
C37 H37A 0.9800 .
C37 H37B 0.9800 .
C36A C37A 1.45(4) .
C36A H36C 0.9800 .
C36A H36D 0.9800 .
C37A C38 1.54(3) .
C37A H37C 0.9800 .
C37A H37D 0.9800 .
C38 H38A 0.9800 .
C38 H38B 0.9800 .
O4 C42 1.405(19) .
O4 C39 1.421(19) .
C39 C40 1.544(19) .
C39 H39A 0.9800 .
C39 H39B 0.9800 .
C40 C41 1.526(19) .
C40 H40A 0.9800 .
C40 H40B 0.9800 .
C41 C42 1.565(19) .
C41 H41A 0.9800 .
C41 H41B 0.9800 .
C42 H42A 0.9800 .
C42 H42B 0.9800 .
O4A C39A 1.419(19) .
O4A C42A 1.421(19) .
C39A C40A 1.533(19) .
C39A H39C 0.9800 .
C39A H39D 0.9800 .
C40A C41A 1.530(19) .
C40A H40C 0.9800 .
C40A H40D 0.9800 .
C41A C42A 1.565(19) .
C41A H41C 0.9800 .
C41A H41D 0.9800 .
C42A H42C 0.9800 .
C42A H42D 0.9800 .
O5 C46 1.348(18) .
O5 C43 1.366(18) .
C43 C44 1.483(19) .
C43 C46 2.02(5) .
C43 H43A 0.9800 .
C43 H43B 0.9800 .
C44 C45 1.493(19) .
C44 H44A 0.9800 .
C44 H44B 0.9800 .
C45 C46 1.535(19) .
C45 H45A 0.9800 .
C45 H45B 0.9800 .
C46 H46A 0.9800 .
C46 H46B 0.9800 .

loop_
_geom_torsion_atom_site_label_1
_geom_torsion_atom_site_label_2
_geom_torsion_atom_site_label_3
_geom_torsion_atom_site_label_4
_geom_torsion
_geom_torsion_site_symmetry_1
_geom_torsion_site_symmetry_4
O1 Y1 Si1 N3 -30.1(3) . .
O2 Y1 Si1 N3 139.6(3) 2_766 .
O3 Y1 Si1 N3 60.3(3) . .
N2 Y1 Si1 N3 -102.5(3) . .
O2 Y1 Si1 N3 -152.9(3) . .
C18 Y1 Si1 N3 -124.7(3) . .
Y1 Y1 Si1 N3 174.0(3) 2_766 .
O1 Y1 Si1 C30 53.3(5) . .
N3 Y1 Si1 C30 83.3(5) . .
O2 Y1 Si1 C30 -137.1(5) 2_766 .
O3 Y1 Si1 C30 143.7(5) . .
N2 Y1 Si1 C30 -19.2(5) . .
O2 Y1 Si1 C30 -69.5(5) . .
C18 Y1 Si1 C30 -41.4(5) . .
Y1 Y1 Si1 C30 -102.7(5) 2_766 .
O1 Y1 Si1 C29 144.0(3) . .
N3 Y1 Si1 C29 174.1(4) . .
O2 Y1 Si1 C29 -46.3(3) 2_766 .
O3 Y1 Si1 C29 -125.6(3) . .
N2 Y1 Si1 C29 71.6(3) . .
O2 Y1 Si1 C29 21.2(3) . .
C18 Y1 Si1 C29 49.4(3) . .
Y1 Y1 Si1 C29 -11.9(3) 2_766 .
O1 Y1 Si1 C31 -118.6(5) . .
N3 Y1 Si1 C31 -88.5(5) . .
O2 Y1 Si1 C31 51.1(5) 2_766 .
O3 Y1 Si1 C31 -28.2(4) . .
N2 Y1 Si1 C31 169.0(4) . .
O2 Y1 Si1 C31 118.6(4) . .
C18 Y1 Si1 C31 146.8(4) . .
Y1 Y1 Si1 C31 85.5(5) 2_766 .
N3 Y1 O1 C1 -107.2(6) . .
O2 Y1 O1 C1 100.0(6) 2_766 .
O3 Y1 O1 C1 168.7(6) . .
N2 Y1 O1 C1 -15.0(6) . .
O2 Y1 O1 C1 36.3(6) . .
C18 Y1 O1 C1 11.2(6) . .
Si1 Y1 O1 C1 -91.7(6) . .
Y1 Y1 O1 C1 64.3(6) 2_766 .
O1 Y1 O2 C18 -65.7(3) . .
N3 Y1 O2 C18 63.9(4) . .
O2 Y1 O2 C18 173.6(4) 2_766 .
O3 Y1 O2 C18 -143.3(3) . .
N2 Y1 O2 C18 7.7(3) . .
Si1 Y1 O2 C18 82.3(3) . .
Y1 Y1 O2 C18 173.6(4) 2_766 .
O1 Y1 O2 Y1 120.7(2) . 2_766
N3 Y1 O2 Y1 -109.6(2) . 2_766
O2 Y1 O2 Y1 0.0 2_766 2_766
O3 Y1 O2 Y1 43.1(3) . 2_766
N2 Y1 O2 Y1 -165.9(3) . 2_766
C18 Y1 O2 Y1 -173.6(4) . 2_766
Si1 Y1 O2 Y1 -91.30(17) . 2_766
O1 Y1 O3 C35 129.9(6) . .
N3 Y1 O3 C35 14.8(6) . .
O2 Y1 O3 C35 -106.7(6) 2_766 .
N2 Y1 O3 C35 120.4(6) . .
O2 Y1 O3 C35 -146.4(6) . .
C18 Y1 O3 C35 179.7(5) . .
Si1 Y1 O3 C35 -10.2(6) . .
Y1 Y1 O3 C35 -124.6(6) 2_766 .
O1 Y1 O3 C38 -48.7(5) . .
N3 Y1 O3 C38 -163.7(6) . .
O2 Y1 O3 C38 74.7(5) 2_766 .
N2 Y1 O3 C38 -58.1(7) . .
O2 Y1 O3 C38 35.0(6) . .
C18 Y1 O3 C38 1.2(7) . .
Si1 Y1 O3 C38 171.3(5) . .
Y1 Y1 O3 C38 56.8(6) 2_766 .
O1 Y1 N2 C18 94.3(4) . .
N3 Y1 N2 C18 -152.0(4) . .
O2 Y1 N2 C18 -22.6(4) 2_766 .
O3 Y1 N2 C18 103.8(5) . .
O2 Y1 N2 C18 -8.1(3) . .
Si1 Y1 N2 C18 -123.5(4) . .
Y1 Y1 N2 C18 -15.4(4) 2_766 .
O1 Y1 N2 C17 -54.0(5) . .
N3 Y1 N2 C17 59.7(5) . .
O2 Y1 N2 C17 -170.9(5) 2_766 .
O3 Y1 N2 C17 -44.5(7) . .
O2 Y1 N2 C17 -156.4(6) . .
C18 Y1 N2 C17 -148.3(7) . .
Si1 Y1 N2 C17 88.2(5) . .
Y1 Y1 N2 C17 -163.7(5) 2_766 .
C30 Si1 N3 Si2 54.4(5) . .
C29 Si1 N3 Si2 171.1(4) . .
C31 Si1 N3 Si2 -70.0(5) . .
Y1 Si1 N3 Si2 176.9(5) . .
C30 Si1 N3 Y1 -122.4(4) . .
C29 Si1 N3 Y1 -5.7(4) . .
C31 Si1 N3 Y1 113.1(4) . .
C34 Si2 N3 Si1 -178.6(4) . .
C32 Si2 N3 Si1 -59.6(6) . .
C33 Si2 N3 Si1 61.3(5) . .
C34 Si2 N3 Y1 -2.3(5) . .
C32 Si2 N3 Y1 116.7(5) . .
C33 Si2 N3 Y1 -122.4(5) . .
O1 Y1 N3 Si1 159.7(2) . .
O2 Y1 N3 Si1 -47.9(3) 2_766 .
O3 Y1 N3 Si1 -122.8(3) . .
N2 Y1 N3 Si1 79.3(3) . .
O2 Y1 N3 Si1 37.4(4) . .
C18 Y1 N3 Si1 65.7(3) . .
Y1 Y1 N3 Si1 -8.4(4) 2_766 .
O1 Y1 N3 Si2 -17.0(4) . .
O2 Y1 N3 Si2 135.4(3) 2_766 .
O3 Y1 N3 Si2 60.6(4) . .
N2 Y1 N3 Si2 -97.3(4) . .
O2 Y1 N3 Si2 -139.3(3) . .
C18 Y1 N3 Si2 -110.9(4) . .
Si1 Y1 N3 Si2 -176.7(5) . .
Y1 Y1 N3 Si2 174.95(19) 2_766 .
C12 N1 C1 O1 -0.2(10) . .
C12 N1 C1 C2 -178.0(6) . .
Y1 O1 C1 N1 58.4(10) . .
Y1 O1 C1 C2 -123.8(6) . .
N1 C1 C2 C3 146.3(7) . .
O1 C1 C2 C3 -31.7(9) . .
N1 C1 C2 C7 -34.8(9) . .
O1 C1 C2 C7 147.2(6) . .
C7 C2 C3 C4 1.4(11) . .
C1 C2 C3 C4 -179.7(7) . .
C2 C3 C4 C5 -1.2(13) . .
C3 C4 C5 C6 -0.3(13) . .
C3 C4 C5 C8 -178.3(8) . .
C4 C5 C6 C7 1.6(13) . .
C8 C5 C6 C7 179.7(8) . .
C3 C2 C7 C6 -0.1(11) . .
C1 C2 C7 C6 -179.0(7) . .
C5 C6 C7 C2 -1.5(13) . .
C6 C5 C8 C11A 39.7(18) . .
C4 C5 C8 C11A -142.3(15) . .
C6 C5 C8 C10 -171.5(13) . .
C4 C5 C8 C10 6.4(16) . .
C6 C5 C8 C9 -44.7(15) . .
C4 C5 C8 C9 133.2(13) . .
C6 C5 C8 C9A -80.7(15) . .
C4 C5 C8 C9A 97.2(14) . .
C6 C5 C8 C10A 160.8(12) . .
C4 C5 C8 C10A -21.3(15) . .
C6 C5 C8 C11 66.0(14) . .
C4 C5 C8 C11 -116.1(13) . .
C1 N1 C12 C17 -90.9(7) . .
C1 N1 C12 C13 148.3(6) . .
N1 C12 C13 C14 173.9(6) . .
C17 C12 C13 C14 52.6(8) . .
C12 C13 C14 C15 -54.8(9) . .
C13 C14 C15 C16 55.7(9) . .
C14 C15 C16 C17 -56.5(9) . .
C18 N2 C17 C16 124.0(6) . .
Y1 N2 C17 C16 -93.8(6) . .
C18 N2 C17 C12 -113.2(6) . .
Y1 N2 C17 C12 29.0(7) . .
C15 C16 C17 N2 176.1(6) . .
C15 C16 C17 C12 56.5(8) . .
N1 C12 C17 N2 65.8(6) . .
C13 C12 C17 N2 -174.5(5) . .
N1 C12 C17 C16 -173.0(5) . .
C13 C12 C17 C16 -53.3(7) . .
C17 N2 C18 O2 166.6(5) . .
Y1 N2 C18 O2 13.3(5) . .
C17 N2 C18 C19 -11.1(9) . .
Y1 N2 C18 C19 -164.4(6) . .
C17 N2 C18 Y1 153.3(6) . .
Y1 O2 C18 N2 154.6(6) 2_766 .
Y1 O2 C18 N2 -12.9(5) . .
Y1 O2 C18 C19 -27.4(11) 2_766 .
Y1 O2 C18 C19 165.0(5) . .
Y1 O2 C18 Y1 167.6(8) 2_766 .
O1 Y1 C18 N2 -81.1(4) . .
N3 Y1 C18 N2 32.3(4) . .
O2 Y1 C18 N2 160.0(4) 2_766 .
O3 Y1 C18 N2 -130.4(4) . .
O2 Y1 C18 N2 165.9(6) . .
Si1 Y1 C18 N2 59.5(4) . .
Y1 Y1 C18 N2 162.0(4) 2_766 .
O1 Y1 C18 O2 113.0(4) . .
N3 Y1 C18 O2 -133.6(3) . .
O2 Y1 C18 O2 -5.9(4) 2_766 .
O3 Y1 C18 O2 63.7(5) . .
N2 Y1 C18 O2 -165.9(6) . .
Si1 Y1 C18 O2 -106.4(3) . .
Y1 Y1 C18 O2 -3.9(3) 2_766 .
O1 Y1 C18 C19 29.4(17) . .
N3 Y1 C18 C19 142.8(17) . .
O2 Y1 C18 C19 -89.4(17) 2_766 .
O3 Y1 C18 C19 -19.9(19) . .
N2 Y1 C18 C19 110.5(18) . .
O2 Y1 C18 C19 -83.6(17) . .
Si1 Y1 C18 C19 170.0(17) . .
Y1 Y1 C18 C19 -87.5(17) 2_766 .
N2 C18 C19 C20 124.8(7) . .
O2 C18 C19 C20 -52.8(8) . .
Y1 C18 C19 C20 23(2) . .
N2 C18 C19 C24 -55.1(9) . .
O2 C18 C19 C24 127.3(6) . .
Y1 C18 C19 C24 -156.6(14) . .
C24 C19 C20 C21 1.7(10) . .
C18 C19 C20 C21 -178.2(6) . .
C19 C20 C21 C22 -3.1(11) . .
C20 C21 C22 C23 2.2(11) . .
C20 C21 C22 C25 -176.1(6) . .
C21 C22 C23 C24 0.0(11) . .
C25 C22 C23 C24 178.2(7) . .
C22 C23 C24 C19 -1.3(11) . .
C20 C19 C24 C23 0.5(10) . .
C18 C19 C24 C23 -179.6(6) . .
C21 C22 C25 C27 -142.3(9) . .
C23 C22 C25 C27 39.5(11) . .
C21 C22 C25 C26 97.0(10) . .
C23 C22 C25 C26 -81.2(10) . .
C21 C22 C25 C28 -24.8(11) . .
C23 C22 C25 C28 157.0(8) . .
C38 O3 C35 C36 14.4(13) . .
Y1 O3 C35 C36 -164.3(12) . .
C38 O3 C35 C36A 38.2(11) . .
Y1 O3 C35 C36A -140.4(9) . .
O3 C35 C36 C37 19(2) . .
C36A C35 C36 C37 -71(3) . .
C35 C36 C37 C38 -44(2) . .
O3 C35 C36A C37A -37(2) . .
C36 C35 C36A C37A 58(3) . .
C35 C36A C37A C38 23(3) . .
C35 O3 C38 C37 -46.2(13) . .
Y1 O3 C38 C37 132.7(12) . .
C35 O3 C38 C37A -25.1(16) . .
Y1 O3 C38 C37A 153.8(14) . .
C36 C37 C38 O3 53.9(18) . .
C36 C37 C38 C37A -47(5) . .
C36A C37A C38 O3 0(3) . .
C36A C37A C38 C37 84(6) . .
C42 O4 C39 C40 5(6) . .
O4 C39 C40 C41 -19(5) . .
C39 C40 C41 C42 23(5) . .
C39 O4 C42 C41 11(5) . .
C40 C41 C42 O4 -22(5) . .
C42A O4A C39A C40A -63(4) . .
O4A C39A C40A C41A 44(5) . .
C39A C40A C41A C42A -8(5) . .
C39A O4A C42A C41A 51(4) . .
C40A C41A C42A O4A -27(5) . .
C46 O5 C43 C44 68(3) . .
O5 C43 C44 C45 -28(4) . .
C46 C43 C44 C45 11(3) . .
C43 C44 C45 C46 -14(4) . .
C43 O5 C46 C45 -78(3) . .
C44 C45 C46 O5 52(3) . .
C44 C45 C46 C43 10(3) . .
C44 C43 C46 O5 -109(3) . .
O5 C43 C46 C45 98(3) . .
C44 C43 C46 C45 -10(3) . .
